data_2200407
loop_
_publ_author_name
'Vald\'es-Mart\'inez, Jes\'us'
'Toscano, Rub\'en A.'
'Salazar-Mendoza, Domingo'

_publ_section_title
;
 Bis(2,2':6',2''-terpyridine)copper(II) diperchlorate hemihydrate
;
_journal_issue 8
_journal_name_full 'Acta Crystallographica Section E'
_journal_page_first m331
_journal_page_last m332
_journal_paper_doi 10.1107/S160053680100900X
_journal_volume 57
_journal_year 2001
_chemical_formula_iupac '[Cu (C15 H11 N3)2] (Cl O4)2, 0.5H2 O'
_chemical_formula_moiety 'C30 H22 Cu N6 2+, 2Cl O4 1-, 0.5H2 O'
_chemical_formula_sum 'C30 H24 Cl2 Cu N6 O9'
_chemical_formula_weight 746.99
_chemical_name_common
;
[Bis(terpy)Cu(II)] 2ClO~4~ * H~2~O
;
_chemical_name_systematic
;
Bis(2,2:6,2-terpyridine)copper(II) diperchlorate monohydrated
;
_space_group_IT_number 88
_symmetry_cell_setting tetragonal
_symmetry_space_group_name_Hall '-I 4ad'
_symmetry_space_group_name_H-M 'I 41/a :2'
_audit_creation_method SHELXL-97
_cell_angle_alpha 90.00
_cell_angle_beta 90.00
_cell_angle_gamma 90.00
_cell_formula_units_Z 8
_cell_length_a 12.551(2)
_cell_length_b 12.551(2)
_cell_length_c 40.418(5)
_cell_measurement_reflns_used 30
_cell_measurement_temperature 293(2)
_cell_measurement_theta_max 12.50
_cell_measurement_theta_min 3.50
_cell_volume 6367.0(16)
_computing_cell_refinement XSCANS
_computing_data_collection 'XSCANS (Siemens, 1993)'
_computing_data_reduction XSCANS
_computing_molecular_graphics 'SHELXTL/PC (Sheldrick, 1990)'
_computing_publication_material SHELXL97
_computing_structure_refinement 'SHELXL97 (Sheldrick, 1997)'
_computing_structure_solution 'SIR92 (Altomare et al., 1994)'
_diffrn_ambient_temperature 293(2)
_diffrn_measured_fraction_theta_full .493
_diffrn_measured_fraction_theta_max .493
_diffrn_measurement_device_type 'Siemens P4/PC'
_diffrn_measurement_method \w/2\q
_diffrn_radiation_monochromator graphite
_diffrn_radiation_source 'fine-focus sealed tube'
_diffrn_radiation_type MoK\a
_diffrn_radiation_wavelength .71073
_diffrn_reflns_av_R_equivalents .0623
_diffrn_reflns_av_sigmaI/netI .0738
_diffrn_reflns_limit_h_max 14
_diffrn_reflns_limit_h_min 0
_diffrn_reflns_limit_k_max 14
_diffrn_reflns_limit_k_min 0
_diffrn_reflns_limit_l_max 48
_diffrn_reflns_limit_l_min 0
_diffrn_reflns_number 3081
_diffrn_reflns_theta_full 25.00
_diffrn_reflns_theta_max 25.00
_diffrn_reflns_theta_min 1.50
_diffrn_standards_decay_% <3
_diffrn_standards_interval_count 97
_diffrn_standards_number 3
_exptl_absorpt_coefficient_mu .918
_exptl_absorpt_correction_T_max .693
_exptl_absorpt_correction_T_min .637
_exptl_absorpt_correction_type '\y scan'
_exptl_absorpt_process_details '(North et al., 1968)'
_exptl_crystal_colour green
_exptl_crystal_density_diffrn 1.559
_exptl_crystal_density_method 'not measured'
_exptl_crystal_description prism
_exptl_crystal_F_000 3048
_exptl_crystal_size_max .6
_exptl_crystal_size_mid .5
_exptl_crystal_size_min .4
_refine_diff_density_max .361
_refine_diff_density_min -.430
_refine_ls_extinction_coef none
_refine_ls_extinction_method SHELXL
_refine_ls_goodness_of_fit_ref .883
_refine_ls_hydrogen_treatment noref
_refine_ls_matrix_type full
_refine_ls_number_parameters 243
_refine_ls_number_reflns 2808
_refine_ls_number_restraints 18
_refine_ls_restrained_S_all .900
_refine_ls_R_factor_all .1217
_refine_ls_R_factor_gt .0629
_refine_ls_shift/su_max .019
_refine_ls_shift/su_mean .001
_refine_ls_structure_factor_coef Fsqd
_refine_ls_weighting_details 'calc w = 1/[\s^2^(Fo^2^)+(0.1064P)^2^] where P = (Fo^2^+2Fc^2^)/3'
_refine_ls_weighting_scheme calc
_refine_ls_wR_factor_ref .1905
_reflns_number_gt 1368
_reflns_number_total 2808
_reflns_threshold_expression I>2\s(I)
_cod_data_source_file cf6064.cif
_cod_data_source_block I
_cod_depositor_comments
;
The following automatic conversions were performed:
'_symmetry_cell_setting' value 'Tetragonal' changed to 'tetragonal'
according to '/home/saulius/struct/CIF-dictionaries/cif_core.dic'
dictionary named 'cif_core.dic' version 2.4.1 from 2010-06-29.

Automatic conversion script
Id: cif_fix_enum 1527 2010-12-29 10:47:43Z saulius 

The following automatic conversions were performed:

'_symmetry_cell_setting' value 'Tetragonal' changed to 'tetragonal'
according to /home/saulius/struct/CIF-dictionaries/cif_core.dic
dictionary named 'cif_core.dic' version 2.4.1 from 2010-06-29.

Automatic conversion script
Id: cif_fix_values 1715 2011-07-08 13:25:40Z adriana 
;
_cod_original_sg_symbol_H-M 'I 41/a'
_cod_database_code 2200407
_cod_database_fobs_code 2200407

loop_
_symmetry_equiv_pos_as_xyz
'x, y, z'
'-x, -y+1/2, z'
'-y+3/4, x+1/4, z+1/4'
'y+1/4, -x+1/4, z+1/4'
'x+1/2, y+1/2, z+1/2'
'-x+1/2, -y+1, z+1/2'
'-y+5/4, x+3/4, z+3/4'
'y+3/4, -x+3/4, z+3/4'
'-x, -y, -z'
'x, y-1/2, -z'
'y-3/4, -x-1/4, -z-1/4'
'-y-1/4, x-1/4, -z-1/4'
'-x+1/2, -y+1/2, -z+1/2'
'x+1/2, y, -z+1/2'
'y-1/4, -x+1/4, -z+1/4'
'-y+1/4, x+1/4, -z+1/4'

loop_
_atom_site_label
_atom_site_fract_x
_atom_site_fract_y
_atom_site_fract_z
_atom_site_U_iso_or_equiv
_atom_site_adp_type
_atom_site_calc_flag
_atom_site_refinement_flags
_atom_site_occupancy
_atom_site_disorder_assembly
_atom_site_disorder_group
_atom_site_type_symbol
Cu .5000 .2500 .12793(3) .0473(4) Uani d S 1 . . Cu
N1 .4331(4) .0944(4) .11615(12) .0527(13) Uani d . 1 . . N
C2 .4293(4) .0748(4) .08399(16) .0489(14) Uani d . 1 . . C
C3 .3963(5) -.0221(6) .07150(18) .0635(18) Uani d . 1 . . C
H3 .3960 -.0347 .0481 .076 Uiso d R 1 . . H
C4 .3635(6) -.0995(6) .0938(2) .076(2) Uani d . 1 . . C
H4 .3389 -.1674 .0860 .091 Uiso d R 1 . . H
C5 .3664(6) -.0794(6) .1265(2) .072(2) Uani d . 1 . . C
H5 .3451 -.1333 .1420 .086 Uiso d R 1 . . H
C6 .4002(5) .0180(5) .13738(17) .0593(17) Uani d . 1 . . C
H6 .4006 .0328 .1607 .071 Uiso d R 1 . . H
N1' .5000 .2500 .07860(17) .0499(17) Uani d S 1 . . N
C2' .4650(4) .1631(5) .06249(15) .0489(15) Uani d . 1 . . C
C3' .4618(6) .1623(6) .02858(18) .071(2) Uani d . 1 . . C
H3' .4334 .1018 .0171 .085 Uiso d R 1 . . H
C4' .5000 .2500 .0113(2) .080(3) Uani d S 1 . . C
H4' .5000 .2500 -.0125 .096 Uiso d SR 1 . . H
N11 .6585(4) .1849(4) .14048(12) .0501(12) Uani d . 1 . . N
C12 .6767(5) .1818(4) .17290(15) .0483(14) Uani d . 1 . . C
C13 .7747(5) .1474(5) .18539(18) .0635(18) Uani d . 1 . . C
H13 .7872 .1463 .2088 .076 Uiso d R 1 . . H
C14 .8521(5) .1151(6) .1636(2) .073(2) Uani d . 1 . . C
H14 .9194 .0898 .1717 .088 Uiso d R 1 . . H
C15 .8334(6) .1184(6) .1302(2) .072(2) Uani d . 1 . . C
H15 .8875 .0975 .1148 .086 Uiso d R 1 . . H
C16 .7354(5) .1532(5) .11942(17) .0583(17) Uani d . 1 . . C
H16 .7210 .1550 .0961 .070 Uiso d R 1 . . H
N11' .5000 .2500 .17764(15) .0445(16) Uani d S 1 . . N
C12' .5865(5) .2169(5) .19417(15) .0492(15) Uani d . 1 . . C
C13' .5893(5) .2164(5) .22814(16) .0628(18) Uani d . 1 . . C
H13' .6522 .1943 .2397 .075 Uiso d R 1 . . H
C14' .5000 .2500 .2455(2) .074(3) Uani d S 1 . . C
H14' .5000 .2500 .2692 .089 Uiso d SR 1 . . H
Cl1 .74847(18) .0418(2) .03063(6) .0864(7) Uani d . 1 . . Cl
O1 .6623(5) .0005(6) .04936(18) .131(3) Uani d . 1 . . O
O2 .7261(7) .0500(11) -.0015(2) .185(4) Uani d U 1 . . O
O3 .832(2) .048(3) .0496(4) .184(11) Uani d PU .50 A 1 O
O4 .7575(15) .1563(9) .0376(3) .126(6) Uani d P .50 A 1 O
O3B .767(2) -.053(3) .0194(8) .240(10) Uani d PU .50 A 2 O
O4B .8400(11) -.0177(18) .0345(6) .144(8) Uani d PU .50 A 2 O
O5 .7081(13) .2616(11) -.0373(3) .142(6) Uani d P .50 . . O
H5A .7428 .3186 -.0338 .080 Uiso d PR .50 . . H
H5B .7443 .2126 -.0281 .080 Uiso d PR .50 . . H

loop_
_atom_site_aniso_label
_atom_site_aniso_U_11
_atom_site_aniso_U_22
_atom_site_aniso_U_33
_atom_site_aniso_U_12
_atom_site_aniso_U_13
_atom_site_aniso_U_23
Cu .0340(6) .0339(6) .0739(7) -.0008(5) .000 .000
N1 .035(3) .053(3) .070(3) .003(2) -.008(2) -.008(3)
C2 .034(3) .036(3) .076(4) .001(3) .000(3) -.006(3)
C3 .054(4) .059(5) .078(4) -.009(3) -.003(3) -.016(3)
C4 .061(5) .047(4) .119(7) -.015(4) .004(4) -.009(4)
C5 .057(5) .047(4) .111(6) -.009(3) .004(4) .013(4)
C6 .042(4) .055(4) .082(4) .002(3) .007(3) .002(3)
N1' .039(4) .040(4) .072(4) -.001(3) .000 .000
C2' .036(3) .044(4) .067(4) .000(3) -.005(3) -.006(3)
C3' .073(5) .056(5) .084(5) .004(4) -.012(4) -.010(4)
C4' .110(10) .075(8) .055(5) .000(7) .000 .000
N11 .043(3) .033(3) .075(3) -.003(2) -.005(2) .001(2)
C12 .044(4) .033(3) .068(4) -.003(3) -.005(3) -.002(3)
C13 .043(4) .063(5) .085(5) .005(3) -.012(3) .002(4)
C14 .040(4) .073(5) .107(6) .011(4) -.010(4) .000(4)
C15 .058(5) .057(5) .101(6) .005(4) .020(4) -.006(4)
C16 .052(4) .048(4) .075(4) .002(3) .008(3) -.006(3)
N11' .038(4) .039(4) .057(4) .000(3) .000 .000
C12' .045(4) .038(3) .065(4) -.002(3) -.002(3) .001(3)
C13' .054(4) .062(5) .073(5) -.001(3) -.011(3) .006(3)
C14' .081(8) .088(8) .055(5) -.013(7) .000 .000
Cl1 .0682(14) .1097(17) .0812(14) .0108(13) .0044(11) .0031(12)
O1 .089(5) .153(7) .151(6) .020(5) .045(4) .062(5)
O2 .156(8) .304(13) .095(5) -.056(8) -.026(5) .035(6)
O3 .138(17) .32(3) .092(10) -.063(18) -.037(11) -.019(15)
O4 .218(17) .042(6) .118(10) -.039(8) .065(10) -.028(6)
O3B .19(2) .25(2) .28(2) .003(19) -.096(17) -.067(19)
O4B .028(7) .174(18) .23(2) .046(9) .014(10) .079(15)
O5 .189(17) .087(10) .152(12) -.007(10) .000(12) .017(9)

loop_
_atom_type_symbol
_atom_type_description
_atom_type_scat_dispersion_real
_atom_type_scat_dispersion_imag
_atom_type_scat_source
C C .0033 .0016 'International Tables Vol C Tables 4.2.6.8 and 6.1.1.4'
H H .0000 .0000 'International Tables Vol C Tables 4.2.6.8 and 6.1.1.4'
N N .0061 .0033 'International Tables Vol C Tables 4.2.6.8 and 6.1.1.4'
O O .0106 .0060 'International Tables Vol C Tables 4.2.6.8 and 6.1.1.4'
Cl Cl .1484 .1585 'International Tables Vol C Tables 4.2.6.8 and 6.1.1.4'
Cu Cu .3201 1.2651 'International Tables Vol C Tables 4.2.6.8 and 6.1.1.4'

loop_
_geom_angle_atom_site_label_1
_geom_angle_atom_site_label_2
_geom_angle_atom_site_label_3
_geom_angle_site_symmetry_1
_geom_angle_site_symmetry_3
_geom_angle
_geom_angle_publ_flag
N1' Cu N11' . . 180.0 yes
N1' Cu N1 . . 77.37(14) yes
N11' Cu N1 . . 102.63(14) yes
N1' Cu N1 . 2_655 77.37(14) no
N11' Cu N1 . 2_655 102.63(14) no
N1 Cu N1 . 2_655 154.7(3) yes
N1' Cu N11 . . 103.26(14) yes
N11' Cu N11 . . 76.74(14) yes
N1 Cu N11 . . 93.78(18) yes
N1 Cu N11 2_655 . 91.97(18) no
N1' Cu N11 . 2_655 103.26(14) no
N11' Cu N11 . 2_655 76.74(14) no
N1 Cu N11 . 2_655 91.97(18) no
N1 Cu N11 2_655 2_655 93.78(18) no
N11 Cu N11 . 2_655 153.5(3) yes
C2 N1 C6 . . 118.7(6) no
C2 N1 Cu . . 113.3(4) no
C6 N1 Cu . . 127.9(4) no
N1 C2 C3 . . 122.3(6) no
N1 C2 C2' . . 115.3(5) yes
C3 C2 C2' . . 122.5(6) no
C2 C3 C4 . . 117.9(7) no
C5 C4 C3 . . 119.9(7) no
C4 C5 C6 . . 119.4(7) no
N1 C6 C5 . . 121.7(7) no
C2' N1' C2' . 2_655 122.1(7) no
C2' N1' Cu . . 119.0(4) no
C2' N1' Cu 2_655 . 119.0(4) no
N1' C2' C3' . . 119.9(6) no
N1' C2' C2 . . 115.0(5) yes
C3' C2' C2 . . 125.0(6) no
C2' C3' C4' . . 119.2(7) no
C3' C4' C3' 2_655 . 119.5(9) no
C12 N11 C16 . . 119.4(6) no
C12 N11 Cu . . 113.0(4) no
C16 N11 Cu . . 127.5(4) no
N11 C12 C13 . . 121.0(6) no
N11 C12 C12' . . 115.5(5) yes
C13 C12 C12' . . 123.5(6) no
C14 C13 C12 . . 118.8(6) no
C15 C14 C13 . . 120.2(7) no
C14 C15 C16 . . 118.5(6) no
N11 C16 C15 . . 122.2(6) no
C12' N11' C12' 2_655 . 120.2(7) no
C12' N11' Cu 2_655 . 119.9(3) no
C12' N11' Cu . . 119.9(3) no
N11' C12' C13' . . 121.3(6) no
N11' C12' C12 . . 114.8(5) yes
C13' C12' C12 . . 123.8(6) no
C12' C13' C14' . . 118.9(7) no
C13' C14' C13' . 2_655 119.3(9) no
O3B Cl1 O3 . . 96.9(16) no
O2 Cl1 O4B . . 109.1(12) no
O3B Cl1 O1 . . 89.2(16) no
O3 Cl1 O1 . . 108.8(11) no
O2 Cl1 O1 . . 112.8(5) no
O4B Cl1 O1 . . 112.2(8) no
O2 Cl1 O4 . . 97.3(8) no
O4B Cl1 O4 . . 116.4(12) no
O1 Cl1 O4 . . 108.3(6) no

loop_
_geom_bond_atom_site_label_1
_geom_bond_atom_site_label_2
_geom_bond_site_symmetry_2
_geom_bond_distance
_geom_bond_publ_flag
Cu N1' . 1.994(7) yes
Cu N11' . 2.009(6) yes
Cu N1 . 2.178(5) yes
Cu N1 2_655 2.178(5) no
Cu N11 . 2.210(5) yes
Cu N11 2_655 2.210(5) no
N1 C2 . 1.324(7) no
N1 C6 . 1.351(8) no
C2 C3 . 1.380(8) no
C2 C2' . 1.478(8) no
C3 C4 . 1.388(10) no
C4 C5 . 1.346(10) no
C5 C6 . 1.368(10) no
N1' C2' . 1.344(6) no
N1' C2' 2_655 1.344(6) no
C2' C3' . 1.371(9) no
C3' C4' . 1.389(8) no
C4' C3' 2_655 1.389(8) no
N11 C12 . 1.331(7) no
N11 C16 . 1.347(8) no
C12 C13 . 1.398(8) no
C12 C12' . 1.489(8) no
C13 C14 . 1.373(9) no
C14 C15 . 1.367(10) no
C15 C16 . 1.376(10) no
N11' C12' 2_655 1.341(6) no
N11' C12' . 1.341(6) no
C12' C13' . 1.373(9) no
C13' C14' . 1.387(8) no
C14' C13' 2_655 1.387(8) no
Cl1 O3B . 1.29(3) no
Cl1 O3 . 1.30(2) no
Cl1 O2 . 1.333(8) no
Cl1 O4B . 1.378(12) no
Cl1 O1 . 1.418(6) no
Cl1 O4 . 1.468(10) no

loop_
_geom_hbond_atom_site_label_D
_geom_hbond_atom_site_label_H
_geom_hbond_atom_site_label_A
_geom_hbond_site_symmetry_A
_geom_hbond_distance_DH
_geom_hbond_distance_HA
_geom_hbond_distance_DA
_geom_hbond_angle_DHA
O5 H5A O3B 10_565 .85 1.74 2.55(4) 157.5
O5 H5B O2 . .85 2.32 3.032(19) 141.9

loop_
_geom_torsion_atom_site_label_1
_geom_torsion_atom_site_label_2
_geom_torsion_atom_site_label_3
_geom_torsion_atom_site_label_4
_geom_torsion_site_symmetry_1
_geom_torsion_site_symmetry_4
_geom_torsion
_geom_torsion_publ_flag
N1' Cu N1 C2 . . 2.6(4) no
N11' Cu N1 C2 . . -177.4(4) no
N1 Cu N1 C2 2_655 . 2.6(4) no
N11 Cu N1 C2 . . -100.2(4) no
N11 Cu N1 C2 2_655 . 105.7(4) no
N1' Cu N1 C6 . . 180.0(5) no
N11' Cu N1 C6 . . .0(5) no
N1 Cu N1 C6 2_655 . 180.0(5) no
N11 Cu N1 C6 . . 77.2(5) no
N11 Cu N1 C6 2_655 . -76.9(5) no
C6 N1 C2 C3 . . -2.1(9) no
Cu N1 C2 C3 . . 175.6(5) no
C6 N1 C2 C2' . . 179.0(5) no
Cu N1 C2 C2' . . -3.3(6) no
N1 C2 C3 C4 . . 1.7(10) no
C2' C2 C3 C4 . . -179.5(6) no
C2 C3 C4 C5 . . -1.1(11) no
C3 C4 C5 C6 . . 1.0(11) no
C2 N1 C6 C5 . . 1.9(9) no
Cu N1 C6 C5 . . -175.4(5) no
C4 C5 C6 N1 . . -1.3(10) no
N1 Cu N1' C2' . . -1.3(3) no
N1 Cu N1' C2' 2_655 . 178.7(3) no
N11 Cu N1' C2' . . 89.6(3) no
N11 Cu N1' C2' 2_655 . -90.4(3) no
N1 Cu N1' C2' . 2_655 178.7(3) no
N1 Cu N1' C2' 2_655 2_655 -1.3(3) no
N11 Cu N1' C2' . 2_655 -90.4(3) no
N11 Cu N1' C2' 2_655 2_655 89.6(3) no
C2' N1' C2' C3' 2_655 . -1.6(4) no
Cu N1' C2' C3' . . 178.4(4) no
C2' N1' C2' C2 2_655 . -180.0(6) no
Cu N1' C2' C2 . . .0(6) no
N1 C2 C2' N1' . . 2.3(7) yes
C3 C2 C2' N1' . . -176.6(5) no
N1 C2 C2' C3' . . -176.0(6) no
C3 C2 C2' C3' . . 5.1(10) no
N1' C2' C3' C4' . . 3.1(9) no
C2 C2' C3' C4' . . -178.7(5) no
C2' C3' C4' C3' . 2_655 -1.5(4) no
N1' Cu N11 C12 . . 177.6(3) no
N11' Cu N11 C12 . . -2.4(3) no
N1 Cu N11 C12 . . -104.5(4) no
N1 Cu N11 C12 2_655 . 100.1(4) no
N1' Cu N11 C16 . . -.1(5) no
N11' Cu N11 C16 . . 179.9(5) no
N1 Cu N11 C16 . . 77.8(5) no
N1 Cu N11 C16 2_655 . -77.5(5) no
N11 Cu N11 C16 2_655 . 179.9(5) no
C16 N11 C12 C13 . . .8(9) no
Cu N11 C12 C13 . . -177.1(5) no
C16 N11 C12 C12' . . -179.2(5) no
Cu N11 C12 C12' . . 2.9(6) no
N11 C12 C13 C14 . . -.9(10) no
C12' C12 C13 C14 . . 179.0(6) no
C12 C13 C14 C15 . . 1.0(11) no
C13 C14 C15 C16 . . -.9(11) no
C12 N11 C16 C15 . . -.7(9) no
Cu N11 C16 C15 . . 176.9(5) no
C14 C15 C16 N11 . . .8(10) no
N1 Cu N11' C12' . 2_655 -87.6(3) no
N1 Cu N11' C12' 2_655 2_655 92.4(3) no
N11 Cu N11' C12' . 2_655 -178.6(3) no
N11 Cu N11' C12' 2_655 2_655 1.4(3) no
N1 Cu N11' C12' . . 92.4(3) no
N1 Cu N11' C12' 2_655 . -87.6(3) no
N11 Cu N11' C12' . . 1.4(3) no
N11 Cu N11' C12' 2_655 . -178.6(3) no
C12' N11' C12' C13' 2_655 . -.3(4) no
Cu N11' C12' C13' . . 179.7(4) no
C12' N11' C12' C12 2_655 . 179.7(6) no
Cu N11' C12' C12 . . -.3(6) no
N11 C12 C12' N11' . . -1.9(7) yes
C13 C12 C12' N11' . . 178.1(5) no
N11 C12 C12' C13' . . 178.1(5) no
C13 C12 C12' C13' . . -1.8(10) no
N11' C12' C13' C14' . . .7(9) no
C12 C12' C13' C14' . . -179.3(5) no
C12' C13' C14' C13' . 2_655 -.3(4) no
